data_2226826
loop_
_publ_author_name
'Quah, Ching Kheng'
'Hemamalini, Madhukar'
'Fun, Hoong-Kun'

_publ_section_title
;
 2-Amino-5-bromopyridinium 2-hydroxybenzoate
;
_journal_coeditor_code CI5140
_journal_issue 8
_journal_name_full 'Acta Crystallographica Section E'
_journal_page_first o2164
_journal_page_last o2165
_journal_paper_doi 10.1107/S1600536810029855
_journal_volume 66
_journal_year 2010
_chemical_formula_iupac 'C5 H6 Br N2 +, C7 H5 O3 -'
_chemical_formula_moiety 'C5 H6 Br N2 +, C7 H5 O3 -'
_chemical_formula_sum 'C12 H11 Br N2 O3'
_chemical_formula_weight 311.14
_chemical_name_systematic
;
2-Amino-5-bromopyridinium 2-hydroxybenzoate
;
_space_group_IT_number 14
_symmetry_cell_setting monoclinic
_symmetry_space_group_name_Hall '-P 2ybc'
_symmetry_space_group_name_H-M 'P 1 21/c 1'
_atom_sites_solution_hydrogens geom
_atom_sites_solution_primary direct
_atom_sites_solution_secondary difmap
_audit_creation_method SHELXL-97
_cell_angle_alpha 90.00
_cell_angle_beta 108.7040(10)
_cell_angle_gamma 90.00
_cell_formula_units_Z 4
_cell_length_a 8.9498(2)
_cell_length_b 10.8673(2)
_cell_length_c 13.1277(3)
_cell_measurement_reflns_used 6239
_cell_measurement_temperature 100.00(10)
_cell_measurement_theta_max 30.07
_cell_measurement_theta_min 2.40
_cell_volume 1209.37(5)
_computing_cell_refinement 'SAINT (Bruker, 2009)'
_computing_data_collection 'APEX2 (Bruker, 2009)'
_computing_data_reduction 'SAINT (Bruker, 2009)'
_computing_molecular_graphics 'SHELXTL (Sheldrick, 2008)'
_computing_publication_material 'SHELXTL (Sheldrick, 2008) and PLATON (Spek, 2009)'
_computing_structure_refinement 'SHELXTL (Sheldrick, 2008)'
_computing_structure_solution 'SHELXTL (Sheldrick, 2008)'
_diffrn_ambient_temperature 100
_diffrn_measured_fraction_theta_full 0.997
_diffrn_measured_fraction_theta_max 0.997
_diffrn_measurement_device_type
;
Bruker SMART APEXII CCD area-detector diffractometer
;
_diffrn_measurement_method '\f and \w scans'
_diffrn_radiation_monochromator graphite
_diffrn_radiation_source 'fine-focus sealed tube'
_diffrn_radiation_type MoK\a
_diffrn_radiation_wavelength 0.71073
_diffrn_reflns_av_R_equivalents 0.0232
_diffrn_reflns_av_sigmaI/netI 0.0234
_diffrn_reflns_limit_h_max 12
_diffrn_reflns_limit_h_min -11
_diffrn_reflns_limit_k_max 15
_diffrn_reflns_limit_k_min -12
_diffrn_reflns_limit_l_max 18
_diffrn_reflns_limit_l_min -17
_diffrn_reflns_number 13299
_diffrn_reflns_theta_full 30.14
_diffrn_reflns_theta_max 30.14
_diffrn_reflns_theta_min 2.40
_diffrn_standards_number 0
_exptl_absorpt_coefficient_mu 3.401
_exptl_absorpt_correction_T_max 0.5719
_exptl_absorpt_correction_T_min 0.2910
_exptl_absorpt_correction_type multi-scan
_exptl_absorpt_process_details '(SADABS; Bruker, 2009)'
_exptl_crystal_colour yellow
_exptl_crystal_density_diffrn 1.709
_exptl_crystal_density_method 'not measured'
_exptl_crystal_description Block
_exptl_crystal_F_000 624
_exptl_crystal_size_max 0.482
_exptl_crystal_size_mid 0.266
_exptl_crystal_size_min 0.185
_refine_diff_density_max 0.623
_refine_diff_density_min -0.481
_refine_ls_extinction_method none
_refine_ls_goodness_of_fit_ref 1.116
_refine_ls_hydrogen_treatment mixed
_refine_ls_matrix_type full
_refine_ls_number_parameters 179
_refine_ls_number_reflns 3559
_refine_ls_number_restraints 0
_refine_ls_restrained_S_all 1.116
_refine_ls_R_factor_all 0.0333
_refine_ls_R_factor_gt 0.0247
_refine_ls_shift/su_max 0.001
_refine_ls_shift/su_mean 0.000
_refine_ls_structure_factor_coef Fsqd
_refine_ls_weighting_details 'calc w=1/[\s^2^(Fo^2^)+(0.0315P)^2^+0.5751P] where P=(Fo^2^+2Fc^2^)/3'
_refine_ls_weighting_scheme calc
_refine_ls_wR_factor_gt 0.0652
_refine_ls_wR_factor_ref 0.0700
_reflns_number_gt 2942
_reflns_number_total 3559
_reflns_threshold_expression I>2\s(I)
_cod_data_source_file ci5140.cif
_cod_data_source_block I
_cod_original_cell_volume 1209.37(4)
_cod_original_sg_symbol_H-M 'P 21/c'
_cod_database_code 2226826
_cod_database_fobs_code 2226826

loop_
_symmetry_equiv_pos_as_xyz
'x, y, z'
'-x, y+1/2, -z+1/2'
'-x, -y, -z'
'x, -y-1/2, z-1/2'

loop_
_atom_site_type_symbol
_atom_site_label
_atom_site_fract_x
_atom_site_fract_y
_atom_site_fract_z
_atom_site_U_iso_or_equiv
_atom_site_adp_type
_atom_site_calc_flag
_atom_site_refinement_flags
_atom_site_occupancy
_atom_site_disorder_assembly
_atom_site_disorder_group
O O3 0.88434(14) 0.35437(12) 0.92381(10) 0.0225(3) Uani d . 1 . .
O O2 0.98836(15) 0.30956(12) 1.09830(10) 0.0237(3) Uani d . 1 . .
O O1 1.18787(16) 0.14189(12) 1.16207(10) 0.0235(3) Uani d . 1 . .
C C11 1.07156(18) 0.19199(15) 0.97440(13) 0.0161(3) Uani d . 1 . .
C C6 1.1749(2) 0.12215(15) 1.05740(13) 0.0189(3) Uani d . 1 . .
C C10 1.06367(18) 0.16877(16) 0.86826(13) 0.0181(3) Uani d . 1 . .
H H10 0.9957 0.2149 0.8130 0.022 Uiso calc R 1 . .
C C9 1.1556(2) 0.07793(17) 0.84408(14) 0.0215(3) Uani d . 1 . .
H H9 1.1489 0.0625 0.7731 0.026 Uiso calc R 1 . .
C C12 0.97397(19) 0.29196(16) 0.99973(13) 0.0178(3) Uani d . 1 . .
C C8 1.2582(2) 0.00999(18) 0.92745(15) 0.0257(4) Uani d . 1 . .
H H8 1.3207 -0.0507 0.9117 0.031 Uiso calc R 1 . .
C C7 1.2685(2) 0.03150(17) 1.03343(14) 0.0244(4) Uani d . 1 . .
H H7 1.3377 -0.0143 1.0884 0.029 Uiso calc R 1 . .
H H1O1 1.121(3) 0.204(3) 1.158(2) 0.049(8) Uiso d . 1 . .
Br Br1 0.370641(18) 0.746039(15) 0.758163(13) 0.01948(6) Uani d . 1 . .
C C5 0.71709(18) 0.56266(15) 1.06422(13) 0.0164(3) Uani d . 1 . .
C C1 0.61778(19) 0.58819(16) 0.87434(13) 0.0178(3) Uani d . 1 . .
H H1 0.6220 0.5662 0.8069 0.021 Uiso calc R 1 . .
N N2 0.81671(17) 0.50520(14) 1.14774(12) 0.0196(3) Uani d . 1 . .
N N1 0.71750(16) 0.53391(13) 0.96389(11) 0.0169(3) Uani d . 1 . .
C C3 0.5063(2) 0.70608(16) 0.98575(14) 0.0191(3) Uani d . 1 . .
H H3 0.4333 0.7637 0.9926 0.023 Uiso calc R 1 . .
C C2 0.51201(18) 0.67430(15) 0.88258(13) 0.0174(3) Uani d . 1 . .
C C4 0.60740(19) 0.65257(16) 1.07473(13) 0.0192(3) Uani d . 1 . .
H H4 0.6050 0.6747 1.1426 0.023 Uiso calc R 1 . .
H H1N 0.784(3) 0.468(2) 0.9560(19) 0.038(7) Uiso d . 1 . .
H H1N2 0.878(3) 0.452(2) 1.1347(17) 0.027(6) Uiso d . 1 . .
H H2N2 0.820(2) 0.5260(19) 1.2082(18) 0.021(5) Uiso d . 1 . .

loop_
_atom_site_aniso_label
_atom_site_aniso_U_11
_atom_site_aniso_U_22
_atom_site_aniso_U_33
_atom_site_aniso_U_12
_atom_site_aniso_U_13
_atom_site_aniso_U_23
O3 0.0232(6) 0.0249(6) 0.0173(6) 0.0073(5) 0.0036(5) -0.0019(5)
O2 0.0309(6) 0.0257(7) 0.0153(6) 0.0064(5) 0.0085(5) -0.0012(5)
O1 0.0318(7) 0.0240(7) 0.0143(6) 0.0055(5) 0.0070(5) 0.0035(5)
C11 0.0163(7) 0.0153(8) 0.0166(7) -0.0016(6) 0.0053(6) -0.0021(6)
C6 0.0236(8) 0.0165(8) 0.0166(8) -0.0021(6) 0.0063(6) 0.0006(6)
C10 0.0181(7) 0.0187(8) 0.0158(7) 0.0003(6) 0.0031(6) -0.0003(6)
C9 0.0247(8) 0.0235(9) 0.0165(8) 0.0025(7) 0.0067(6) -0.0026(7)
C12 0.0173(7) 0.0184(7) 0.0175(8) -0.0007(6) 0.0052(6) -0.0021(6)
C8 0.0322(9) 0.0220(9) 0.0237(9) 0.0087(7) 0.0100(8) -0.0008(7)
C7 0.0307(9) 0.0210(9) 0.0196(8) 0.0077(7) 0.0054(7) 0.0048(7)
Br1 0.02043(9) 0.01984(10) 0.01686(9) 0.00136(6) 0.00414(6) 0.00213(6)
C5 0.0174(7) 0.0165(7) 0.0153(7) -0.0037(6) 0.0051(6) -0.0022(6)
C1 0.0194(7) 0.0205(8) 0.0140(7) -0.0023(6) 0.0059(6) -0.0012(6)
N2 0.0209(7) 0.0213(7) 0.0158(7) 0.0039(6) 0.0048(6) -0.0009(6)
N1 0.0184(6) 0.0178(7) 0.0145(6) 0.0003(5) 0.0054(5) -0.0016(5)
C3 0.0203(7) 0.0183(8) 0.0207(8) 0.0018(6) 0.0094(6) -0.0004(7)
C2 0.0172(7) 0.0175(8) 0.0161(7) -0.0002(6) 0.0035(6) 0.0010(6)
C4 0.0216(7) 0.0193(8) 0.0175(8) -0.0004(6) 0.0073(6) -0.0029(6)

loop_
_atom_type_symbol
_atom_type_description
_atom_type_scat_dispersion_real
_atom_type_scat_dispersion_imag
_atom_type_scat_source
C C 0.0033 0.0016 'International Tables Vol C Tables 4.2.6.8 and 6.1.1.4'
H H 0.0000 0.0000 'International Tables Vol C Tables 4.2.6.8 and 6.1.1.4'
N N 0.0061 0.0033 'International Tables Vol C Tables 4.2.6.8 and 6.1.1.4'
O O 0.0106 0.0060 'International Tables Vol C Tables 4.2.6.8 and 6.1.1.4'
Br Br -0.2901 2.4595 'International Tables Vol C Tables 4.2.6.8 and 6.1.1.4'

loop_
_geom_angle_atom_site_label_1
_geom_angle_atom_site_label_2
_geom_angle_atom_site_label_3
_geom_angle_site_symmetry_1
_geom_angle_site_symmetry_3
_geom_angle
_geom_angle_publ_flag
C6 O1 H1O1 . . 102.4(18) ?
C10 C11 C6 . . 119.14(15) ?
C10 C11 C12 . . 120.45(15) ?
C6 C11 C12 . . 120.40(15) ?
O1 C6 C7 . . 118.53(15) ?
O1 C6 C11 . . 121.39(15) ?
C7 C6 C11 . . 120.07(15) ?
C9 C10 C11 . . 120.93(15) ?
C9 C10 H10 . . 119.5 ?
C11 C10 H10 . . 119.5 ?
C10 C9 C8 . . 119.19(16) ?
C10 C9 H9 . . 120.4 ?
C8 C9 H9 . . 120.4 ?
O3 C12 O2 . . 123.71(16) ?
O3 C12 C11 . . 118.98(15) ?
O2 C12 C11 . . 117.31(15) ?
C7 C8 C9 . . 120.98(17) ?
C7 C8 H8 . . 119.5 ?
C9 C8 H8 . . 119.5 ?
C8 C7 C6 . . 119.69(16) ?
C8 C7 H7 . . 120.2 ?
C6 C7 H7 . . 120.2 ?
N2 C5 N1 . . 118.96(15) ?
N2 C5 C4 . . 123.01(15) ?
N1 C5 C4 . . 118.02(15) ?
C2 C1 N1 . . 120.65(15) ?
C2 C1 H1 . . 119.7 ?
N1 C1 H1 . . 119.7 ?
C5 N2 H1N2 . . 117.4(14) ?
C5 N2 H2N2 . . 118.5(15) ?
H1N2 N2 H2N2 . . 124(2) ?
C5 N1 C1 . . 122.29(15) ?
C5 N1 H1N . . 118.3(14) ?
C1 N1 H1N . . 119.2(14) ?
C4 C3 C2 . . 120.04(15) ?
C4 C3 H3 . . 120.0 ?
C2 C3 H3 . . 120.0 ?
C1 C2 C3 . . 118.94(15) ?
C1 C2 Br1 . . 120.45(12) ?
C3 C2 Br1 . . 120.58(12) ?
C3 C4 C5 . . 120.05(15) ?
C3 C4 H4 . . 120.0 ?
C5 C4 H4 . . 120.0 ?

loop_
_geom_bond_atom_site_label_1
_geom_bond_atom_site_label_2
_geom_bond_site_symmetry_2
_geom_bond_distance
_geom_bond_publ_flag
O3 C12 . 1.259(2) ?
O2 C12 . 1.273(2) ?
O1 C6 . 1.358(2) ?
O1 H1O1 . 0.89(3) ?
C11 C10 . 1.395(2) ?
C11 C6 . 1.404(2) ?
C11 C12 . 1.497(2) ?
C6 C7 . 1.393(2) ?
C10 C9 . 1.386(2) ?
C10 H10 . 0.93 ?
C9 C8 . 1.393(2) ?
C9 H9 . 0.93 ?
C8 C7 . 1.384(3) ?
C8 H8 . 0.93 ?
C7 H7 . 0.93 ?
Br1 C2 . 1.8844(16) ?
C5 N2 . 1.327(2) ?
C5 N1 . 1.355(2) ?
C5 C4 . 1.423(2) ?
C1 C2 . 1.360(2) ?
C1 N1 . 1.361(2) ?
C1 H1 . 0.93 ?
N2 H1N2 . 0.86(2) ?
N2 H2N2 . 0.82(2) ?
N1 H1N . 0.96(2) ?
C3 C4 . 1.358(2) ?
C3 C2 . 1.414(2) ?
C3 H3 . 0.93 ?
C4 H4 . 0.93 ?

loop_
_geom_hbond_atom_site_label_D
_geom_hbond_atom_site_label_H
_geom_hbond_atom_site_label_A
_geom_hbond_site_symmetry_A
_geom_hbond_distance_DH
_geom_hbond_distance_HA
_geom_hbond_distance_DA
_geom_hbond_angle_DHA
_geom_hbond_publ_flag
O1 H1O1 O2 . 0.89(3) 1.66(3) 2.500(2) 157(2) yes
N1 H1N O3 . 0.96(2) 1.66(2) 2.611(2) 172(2) yes
N2 H1N2 O2 . 0.85(3) 1.98(2) 2.818(2) 170(2) yes
N2 H2N2 O1 2_757 0.82(2) 2.14(2) 2.917(2) 160(2) yes

loop_
_geom_torsion_atom_site_label_1
_geom_torsion_atom_site_label_2
_geom_torsion_atom_site_label_3
_geom_torsion_atom_site_label_4
_geom_torsion_site_symmetry_1
_geom_torsion_site_symmetry_2
_geom_torsion_site_symmetry_3
_geom_torsion_site_symmetry_4
_geom_torsion
_geom_torsion_publ_flag
C10 C11 C6 O1 . . . . 179.45(15) ?
C12 C11 C6 O1 . . . . 0.9(2) ?
C10 C11 C6 C7 . . . . 0.3(2) ?
C12 C11 C6 C7 . . . . -178.24(16) ?
C6 C11 C10 C9 . . . . 0.2(2) ?
C12 C11 C10 C9 . . . . 178.82(16) ?
C11 C10 C9 C8 . . . . -0.6(3) ?
C10 C11 C12 O3 . . . . 0.3(2) ?
C6 C11 C12 O3 . . . . 178.84(15) ?
C10 C11 C12 O2 . . . . -179.02(15) ?
C6 C11 C12 O2 . . . . -0.4(2) ?
C10 C9 C8 C7 . . . . 0.4(3) ?
C9 C8 C7 C6 . . . . 0.1(3) ?
O1 C6 C7 C8 . . . . -179.66(17) ?
C11 C6 C7 C8 . . . . -0.5(3) ?
N2 C5 N1 C1 . . . . 179.40(15) ?
C4 C5 N1 C1 . . . . 0.2(2) ?
C2 C1 N1 C5 . . . . -0.3(2) ?
N1 C1 C2 C3 . . . . -0.5(2) ?
N1 C1 C2 Br1 . . . . -178.37(12) ?
C4 C3 C2 C1 . . . . 1.2(3) ?
C4 C3 C2 Br1 . . . . 179.13(13) ?
C2 C3 C4 C5 . . . . -1.3(3) ?
N2 C5 C4 C3 . . . . -178.60(16) ?
N1 C5 C4 C3 . . . . 0.5(2) ?

loop_
_cod_related_entry_id
_cod_related_entry_database
_cod_related_entry_code
1 ChemSpider 30656150
